data_4348729
loop_
_publ_author_name
'Wu, Bing'
'Wilding, Matthew J. T.'
'Kuppuswamy, Subramaniam'
'Bezpalko, Mark W.'
'Foxman, Bruce M.'
'Thomas, Christine M.'

_publ_section_title
;
 Exploring Trends in Metal-Metal Bonding, Spectroscopic Properties, and
 Conformational Flexibility in a Series of Heterobimetallic Ti/M and V/M
 Complexes (M = Fe, Co, Ni, and Cu).
;
_journal_issue 23
_journal_name_full 'Inorganic chemistry'
_journal_page_first 12137
_journal_page_last 12148
_journal_paper_doi 10.1021/acs.inorgchem.6b01543
_journal_volume 55
_journal_year 2016
_chemical_absolute_configuration ad
_chemical_formula_moiety 'C42 H69 Cl1 Cu1 I1 N3 P3 Ti1'
_chemical_formula_sum 'C42 H69 Cl Cu I N3 P3 Ti'
_chemical_formula_weight 982.75
_space_group_IT_number 7
_space_group_name_Hall 'P -2yac'
_space_group_name_H-M_alt 'P 1 n 1'
_symmetry_cell_setting monoclinic
_symmetry_space_group_name_Hall 'P -2yac'
_symmetry_space_group_name_H-M 'P 1 n 1'
_atom_sites_solution_hydrogens difmap
_atom_sites_solution_primary other
_audit_creation_date 2015-12-18
_audit_creation_method CRYSTALS_ver_14.61_build_00000
_cell_angle_alpha 90
_cell_angle_beta 103.8554(17)
_cell_angle_gamma 90
_cell_formula_units_Z 2
_cell_length_a 13.4910(5)
_cell_length_b 11.0224(4)
_cell_length_c 16.4169(6)
_cell_measurement_reflns_used 9958
_cell_measurement_temperature 120
_cell_measurement_theta_max 30
_cell_measurement_theta_min 2
_cell_volume 2370.21(15)
_computing_cell_refinement 'Apex2 (Bruker AXS, 2006)'
_computing_data_collection 'Apex2 (Bruker AXS, 2006)'
_computing_data_reduction 'Apex2 (Bruker AXS, 2006)'
_computing_molecular_graphics 'CAMERON (Watkin et al., 1996)'
_computing_publication_material 'CRYSTALS (Betteridge et al., 2003)'
_computing_structure_refinement 'CRYSTALS (Betteridge et al., 2003)'
_computing_structure_solution 'Superflip (Palatinus & Chapuis, 2007)'
_diffrn_ambient_temperature 120
_diffrn_measured_fraction_theta_full 0.999
_diffrn_measured_fraction_theta_max 0.999
_diffrn_measurement_device Area
_diffrn_measurement_device_type 'Bruker Kappa Apex2'
_diffrn_measurement_method '\f & \w scans'
_diffrn_radiation_monochromator graphite
_diffrn_radiation_type 'Mo K\a'
_diffrn_radiation_wavelength 0.71073
_diffrn_reflns_av_R_equivalents 0.029
_diffrn_reflns_limit_h_max 18
_diffrn_reflns_limit_h_min -13
_diffrn_reflns_limit_k_max 15
_diffrn_reflns_limit_k_min -15
_diffrn_reflns_limit_l_max 23
_diffrn_reflns_limit_l_min -23
_diffrn_reflns_number 36399
_diffrn_reflns_theta_full 30.007
_diffrn_reflns_theta_max 30.007
_diffrn_reflns_theta_min 1.848
_diffrn_standards_number 0
_exptl_absorpt_coefficient_mu 1.457
_exptl_absorpt_correction_T_max 0.76
_exptl_absorpt_correction_T_min 0.67
_exptl_absorpt_correction_type numerical
_exptl_absorpt_process_details
; 
 Analytical Absorption (De Meulenaer & Tompa, 1965) 
;
_exptl_crystal_colour red
_exptl_crystal_density_diffrn 1.377
_exptl_crystal_density_method 'not measured'
_exptl_crystal_description prism
_exptl_crystal_F_000 1016
_exptl_crystal_size_max 0.330
_exptl_crystal_size_mid 0.270
_exptl_crystal_size_min 0.190
_refine_diff_density_max 0.75
_refine_diff_density_min -0.35
_refine_ls_abs_structure_details 'Flack (1983), 4740 Friedel-pairs'
_refine_ls_abs_structure_Flack -0.003(7)
_refine_ls_extinction_method None
_refine_ls_goodness_of_fit_ref 0.9958
_refine_ls_hydrogen_treatment constr
_refine_ls_matrix_type full
_refine_ls_number_parameters 469
_refine_ls_number_reflns 11656
_refine_ls_number_restraints 2
_refine_ls_R_factor_all 0.0281
_refine_ls_R_factor_gt 0.0251
_refine_ls_shift/su_max 0.0024211
_refine_ls_shift/su_mean 0.0003467
_refine_ls_structure_factor_coef Fsqd
_refine_ls_weighting_details
;
 Method= Modified Sheldrick 
 w=1/[\s^2^(F^2^) + ( 0.02P)^2^ + 0.69P] 
 ,where P=(max(Fo^2^,0) + 2Fc^2^)/3 
;
_refine_ls_weighting_scheme calc
_refine_ls_wR_factor_all 0.0570
_refine_ls_wR_factor_gt 0.0552
_refine_ls_wR_factor_ref 0.0570
_reflns_limit_h_max 18
_reflns_limit_h_min -13
_reflns_limit_k_max 15
_reflns_limit_k_min 0
_reflns_limit_l_max 23
_reflns_limit_l_min -23
_reflns_number_gt 10712
_reflns_number_total 11656
_reflns_threshold_expression I>2.0\s(I)
_oxford_diffrn_Wilson_B_factor 0.00
_oxford_diffrn_Wilson_scale 0.00
_oxford_refine_ls_r_factor_ref 0.0281
_oxford_refine_ls_scale 0.125438(17)
_oxford_reflns_number_all 11656
_oxford_reflns_threshold_expression_ref I>-10.0\s(I)
_oxford_structure_analysis_title 'bw_382_0m in Pn'
_cod_data_source_file ic6b01543_si_002.cif
_cod_data_source_block 5
_cod_depositor_comments
;
The following automatic conversions were performed:

data item '_atom_sites_solution_primary' value 'Other' was changed to
'other' in accordance with the
/home/saulius/struct/COD-crude-data/automatic-downloads/DataCite-retrospective/ACS/depositions/lib/dictionaries/cif_core.dic
dictionary named 'cif_core.dic' version 2.4.2 last updated on
2011-04-26.

Automatic conversion script
Id: cif_fix_values 6909 2019-04-08 15:41:33Z antanas 
;
_cod_original_sg_symbol_Hall 'P -2yac '
_cod_original_sg_symbol_H-M 'P 1 n 1 '
_cod_original_formula_sum 'C42 H69 Cl1 Cu1 I1 N3 P3 Ti1'
_cod_database_code 4348729

loop_
_symmetry_equiv_pos_as_xyz
x,y,z
x+1/2,-y,z+1/2

loop_
_atom_site_label
_atom_site_type_symbol
_atom_site_fract_x
_atom_site_fract_y
_atom_site_fract_z
_atom_site_U_iso_or_equiv
_atom_site_occupancy
_atom_site_adp_type
_atom_site_refinement_flags_posn
Cu1 Cu 0.67197(3) 0.15793(2) 0.66385(3) 0.0161 1.0000 Uani .
Ti1 Ti 0.76861(4) 0.32620(3) 0.79863(3) 0.0130 1.0000 Uani .
I1 I 0.53055(3) 0.098463(15) 0.53845(3) 0.0272 1.0000 Uani .
Cl1 Cl 0.65022(6) 0.40796(5) 0.68773(4) 0.0232 1.0000 Uani .
P1 P 0.63915(5) 0.10943(5) 0.78633(4) 0.0131 1.0000 Uani .
P2 P 0.83334(5) 0.18894(5) 0.65976(4) 0.0162 1.0000 Uani .
P3 P 0.89342(5) 0.45730(5) 0.89870(5) 0.0221 1.0000 Uani .
N1 N 0.70015(14) 0.21137(15) 0.85810(11) 0.0137 1.0000 Uani .
N2 N 0.88114(13) 0.27598(16) 0.74568(11) 0.0145 1.0000 Uani .
N3 N 0.76661(15) 0.46427(16) 0.87338(12) 0.0179 1.0000 Uani .
C1 C 0.68534(16) 0.21423(18) 0.94180(13) 0.0139 1.0000 Uani .
C2 C 0.74626(17) 0.14526(19) 1.00579(14) 0.0170 1.0000 Uani .
C3 C 0.73162(18) 0.14956(19) 1.08680(14) 0.0190 1.0000 Uani .
C4 C 0.8010(2) 0.0801(2) 1.15619(16) 0.0298 1.0000 Uani .
C5 C 0.65428(18) 0.22225(19) 1.10251(14) 0.0202 1.0000 Uani .
C6 C 0.59162(17) 0.28991(19) 1.03972(14) 0.0188 1.0000 Uani .
C7 C 0.5047(2) 0.3653(2) 1.05531(17) 0.0289 1.0000 Uani .
C8 C 0.60857(17) 0.28635(19) 0.95959(14) 0.0164 1.0000 Uani .
C9 C 0.50044(17) 0.1069(2) 0.77807(14) 0.0195 1.0000 Uani .
C10 C 0.4633(2) 0.0562(2) 0.85233(17) 0.0273 1.0000 Uani .
C11 C 0.44921(18) 0.2278(2) 0.74711(16) 0.0248 1.0000 Uani .
C12 C 0.67928(18) -0.04300(18) 0.82650(14) 0.0178 1.0000 Uani .
C13 C 0.6243(2) -0.1401(2) 0.76501(15) 0.0239 1.0000 Uani .
C14 C 0.79476(18) -0.0587(2) 0.84294(15) 0.0214 1.0000 Uani .
C15 C 0.98984(16) 0.29100(19) 0.76986(13) 0.0155 1.0000 Uani .
C16 C 1.04113(17) 0.36300(19) 0.72336(14) 0.0162 1.0000 Uani .
C17 C 1.14691(18) 0.3716(2) 0.74474(15) 0.0181 1.0000 Uani .
C18 C 1.20185(18) 0.4502(2) 0.69404(16) 0.0252 1.0000 Uani .
C19 C 1.20142(18) 0.3088(2) 0.81410(15) 0.0219 1.0000 Uani .
C20 C 1.15237(18) 0.2367(2) 0.86213(15) 0.0220 1.0000 Uani .
C21 C 1.2124(2) 0.1695(3) 0.93745(18) 0.0350 1.0000 Uani .
C22 C 1.04634(18) 0.2278(2) 0.83893(14) 0.0200 1.0000 Uani .
C23 C 0.91310(18) 0.0496(2) 0.67402(15) 0.0220 1.0000 Uani .
C24 C 1.0154(2) 0.0578(2) 0.64964(19) 0.0320 1.0000 Uani .
C25 C 0.8523(2) -0.0597(2) 0.63067(17) 0.0287 1.0000 Uani .
C26 C 0.85757(19) 0.2624(2) 0.56521(14) 0.0244 1.0000 Uani .
C27 C 0.8099(2) 0.3885(2) 0.55276(16) 0.0290 1.0000 Uani .
C28 C 0.8115(2) 0.1823(3) 0.48899(16) 0.0343 1.0000 Uani .
C29 C 0.69939(18) 0.55040(18) 0.89471(14) 0.0176 1.0000 Uani .
C30 C 0.59574(18) 0.54732(19) 0.85465(14) 0.0192 1.0000 Uani .
C31 C 0.52773(19) 0.6290(2) 0.87532(15) 0.0198 1.0000 Uani .
C32 C 0.4170(2) 0.6243(3) 0.83042(18) 0.0294 1.0000 Uani .
C33 C 0.5645(2) 0.7145(2) 0.93827(15) 0.0222 1.0000 Uani .
C34 C 0.66736(19) 0.72095(19) 0.97816(14) 0.0198 1.0000 Uani .
C35 C 0.7078(2) 0.8136(2) 1.04541(16) 0.0252 1.0000 Uani .
C36 C 0.73488(19) 0.6388(2) 0.95570(15) 0.0210 1.0000 Uani .
C37 C 0.9411(2) 0.6019(2) 0.8635(2) 0.0335 1.0000 Uani .
C38 C 0.8887(3) 0.6267(2) 0.7732(2) 0.0394 1.0000 Uani .
C39 C 1.0578(2) 0.6049(3) 0.8782(3) 0.0493 1.0000 Uani .
C40 C 0.9563(2) 0.4521(3) 1.01211(17) 0.0338 1.0000 Uani .
C41 C 0.8864(3) 0.4099(3) 1.0645(2) 0.0460 1.0000 Uani .
C42 C 1.0521(3) 0.3733(3) 1.0255(2) 0.0571 1.0000 Uani .
H21 H 0.7977 0.0968 0.9948 0.0198 1.0000 Uiso R
H41 H 0.7647 0.0293 1.1840 0.0465 1.0000 Uiso R
H42 H 0.8484 0.0296 1.1363 0.0455 1.0000 Uiso R
H43 H 0.8404 0.1362 1.1933 0.0455 1.0000 Uiso R
H51 H 0.6418 0.2259 1.1564 0.0244 1.0000 Uiso R
H71 H 0.5084 0.3726 1.1143 0.0436 1.0000 Uiso R
H72 H 0.4408 0.3313 1.0286 0.0422 1.0000 Uiso R
H73 H 0.5097 0.4442 1.0313 0.0427 1.0000 Uiso R
H81 H 0.5652 0.3321 0.9165 0.0184 1.0000 Uiso R
H91 H 0.4759 0.0527 0.7320 0.0216 1.0000 Uiso R
H101 H 0.4841 0.1087 0.9010 0.0405 1.0000 Uiso R
H102 H 0.4910 -0.0234 0.8654 0.0411 1.0000 Uiso R
H103 H 0.3908 0.0493 0.8366 0.0406 1.0000 Uiso R
H111 H 0.3779 0.2180 0.7294 0.0371 1.0000 Uiso R
H112 H 0.4639 0.2876 0.7896 0.0368 1.0000 Uiso R
H113 H 0.4729 0.2558 0.7009 0.0363 1.0000 Uiso R
H121 H 0.6605 -0.0527 0.8796 0.0215 1.0000 Uiso R
H131 H 0.6340 -0.1235 0.7096 0.0353 1.0000 Uiso R
H132 H 0.5515 -0.1378 0.7620 0.0360 1.0000 Uiso R
H133 H 0.6516 -0.2223 0.7821 0.0345 1.0000 Uiso R
H141 H 0.8287 0.0118 0.8700 0.0314 1.0000 Uiso R
H142 H 0.8139 -0.0699 0.7913 0.0311 1.0000 Uiso R
H143 H 0.8121 -0.1302 0.8752 0.0304 1.0000 Uiso R
H161 H 1.0029 0.4064 0.6776 0.0190 1.0000 Uiso R
H181 H 1.2719 0.4266 0.7009 0.0374 1.0000 Uiso R
H182 H 1.1699 0.4464 0.6352 0.0384 1.0000 Uiso R
H183 H 1.1990 0.5324 0.7123 0.0372 1.0000 Uiso R
H191 H 1.2728 0.3138 0.8268 0.0262 1.0000 Uiso R
H211 H 1.2320 0.2248 0.9828 0.0540 1.0000 Uiso R
H212 H 1.1699 0.1087 0.9515 0.0540 1.0000 Uiso R
H213 H 1.2712 0.1327 0.9262 0.0531 1.0000 Uiso R
H221 H 1.0122 0.1760 0.8674 0.0257 1.0000 Uiso R
H231 H 0.9295 0.0357 0.7333 0.0264 1.0000 Uiso R
H241 H 1.0539 0.1234 0.6763 0.0481 1.0000 Uiso R
H242 H 1.0513 -0.0149 0.6660 0.0482 1.0000 Uiso R
H243 H 1.0038 0.0621 0.5896 0.0474 1.0000 Uiso R
H251 H 0.8924 -0.1295 0.6507 0.0433 1.0000 Uiso R
H252 H 0.8410 -0.0571 0.5712 0.0411 1.0000 Uiso R
H253 H 0.7876 -0.0658 0.6465 0.0434 1.0000 Uiso R
H261 H 0.9310 0.2709 0.5721 0.0289 1.0000 Uiso R
H271 H 0.8336 0.4366 0.6026 0.0424 1.0000 Uiso R
H272 H 0.7373 0.3817 0.5405 0.0424 1.0000 Uiso R
H273 H 0.8287 0.4269 0.5061 0.0438 1.0000 Uiso R
H281 H 0.8139 0.2273 0.4382 0.0497 1.0000 Uiso R
H282 H 0.8502 0.1081 0.4919 0.0502 1.0000 Uiso R
H283 H 0.7414 0.1637 0.4868 0.0513 1.0000 Uiso R
H301 H 0.5727 0.4895 0.8129 0.0227 1.0000 Uiso R
H321 H 0.3842 0.7033 0.8255 0.0444 1.0000 Uiso R
H322 H 0.4083 0.5907 0.7762 0.0451 1.0000 Uiso R
H323 H 0.3815 0.5752 0.8611 0.0442 1.0000 Uiso R
H331 H 0.5185 0.7710 0.9531 0.0265 1.0000 Uiso R
H351 H 0.6714 0.8874 1.0338 0.0386 1.0000 Uiso R
H352 H 0.7011 0.7888 1.0994 0.0389 1.0000 Uiso R
H353 H 0.7767 0.8299 1.0475 0.0375 1.0000 Uiso R
H361 H 0.8055 0.6430 0.9809 0.0244 1.0000 Uiso R
H371 H 0.9208 0.6667 0.8988 0.0394 1.0000 Uiso R
H381 H 0.9047 0.5631 0.7377 0.0584 1.0000 Uiso R
H382 H 0.9099 0.7051 0.7581 0.0593 1.0000 Uiso R
H383 H 0.8157 0.6300 0.7661 0.0582 1.0000 Uiso R
H391 H 1.0809 0.6819 0.8610 0.0746 1.0000 Uiso R
H392 H 1.0774 0.5396 0.8468 0.0737 1.0000 Uiso R
H393 H 1.0856 0.5869 0.9367 0.0734 1.0000 Uiso R
H401 H 0.9792 0.5375 1.0309 0.0403 1.0000 Uiso R
H411 H 0.8640 0.3281 1.0518 0.0686 1.0000 Uiso R
H412 H 0.8274 0.4602 1.0527 0.0694 1.0000 Uiso R
H413 H 0.9201 0.4209 1.1228 0.0697 1.0000 Uiso R
H421 H 1.0237 0.2921 1.0210 0.0848 1.0000 Uiso R
H422 H 1.0877 0.3892 0.9816 0.0856 1.0000 Uiso R
H423 H 1.0966 0.3813 1.0821 0.0846 1.0000 Uiso R

loop_
_atom_site_aniso_label
_atom_site_aniso_U_11
_atom_site_aniso_U_22
_atom_site_aniso_U_33
_atom_site_aniso_U_23
_atom_site_aniso_U_13
_atom_site_aniso_U_12
Cu1 0.01363(12) 0.02224(12) 0.01220(12) 0.00028(10) 0.00281(9) -0.00274(10)
Ti1 0.01501(17) 0.01246(15) 0.01232(16) -0.00059(13) 0.00498(14) 0.00010(13)
I1 0.01900(7) 0.04393(9) 0.01638(7) -0.00414(7) -0.00041(5) -0.00631(7)
Cl1 0.0306(3) 0.0215(2) 0.0170(3) 0.00312(19) 0.0044(2) 0.0074(2)
P1 0.0120(2) 0.0148(2) 0.0127(2) -0.00057(18) 0.00330(19) -0.00141(19)
P2 0.0155(3) 0.0209(2) 0.0132(2) -0.0040(2) 0.0057(2) -0.0051(2)
P3 0.0216(3) 0.0201(3) 0.0208(3) -0.0075(2) -0.0022(2) 0.0051(2)
N1 0.0150(8) 0.0144(7) 0.0119(8) -0.0010(6) 0.0034(6) -0.0004(6)
N2 0.0125(8) 0.0193(8) 0.0122(8) -0.0033(6) 0.0038(6) -0.0027(7)
N3 0.0221(9) 0.0141(8) 0.0194(9) -0.0025(7) 0.0089(7) -0.0008(7)
C1 0.0167(10) 0.0133(8) 0.0125(9) -0.0011(7) 0.0052(8) -0.0024(7)
C2 0.0175(10) 0.0178(9) 0.0157(10) -0.0012(8) 0.0040(8) 0.0011(8)
C3 0.0242(11) 0.0165(9) 0.0143(10) 0.0002(8) 0.0007(8) -0.0021(8)
C4 0.0392(15) 0.0303(12) 0.0161(11) 0.0031(9) -0.0009(10) 0.0055(11)
C5 0.0264(12) 0.0194(10) 0.0160(10) -0.0026(8) 0.0077(9) -0.0037(9)
C6 0.0185(10) 0.0177(9) 0.0219(11) -0.0035(8) 0.0083(9) -0.0028(8)
C7 0.0266(13) 0.0336(13) 0.0297(13) -0.0049(10) 0.0128(10) 0.0066(10)
C8 0.0167(10) 0.0167(9) 0.0165(10) 0.0006(8) 0.0053(8) -0.0003(8)
C9 0.0135(10) 0.0259(11) 0.0196(11) -0.0054(8) 0.0053(8) -0.0032(8)
C10 0.0225(12) 0.0322(12) 0.0317(13) -0.0052(10) 0.0151(10) -0.0092(10)
C11 0.0146(11) 0.0323(12) 0.0270(12) -0.0009(10) 0.0040(9) 0.0043(9)
C12 0.0234(11) 0.0147(9) 0.0161(10) 0.0014(8) 0.0062(8) -0.0023(8)
C13 0.0292(13) 0.0194(10) 0.0235(12) -0.0042(9) 0.0070(10) -0.0067(9)
C14 0.0241(12) 0.0184(10) 0.0208(11) -0.0024(8) 0.0035(9) 0.0040(9)
C15 0.0148(10) 0.0187(9) 0.0138(9) -0.0042(7) 0.0050(8) -0.0022(8)
C16 0.0163(10) 0.0173(9) 0.0146(10) -0.0006(8) 0.0032(8) -0.0016(8)
C17 0.0150(11) 0.0197(10) 0.0207(11) -0.0036(9) 0.0066(9) -0.0004(8)
C18 0.0183(11) 0.0270(11) 0.0312(13) 0.0044(10) 0.0079(9) -0.0050(9)
C19 0.0145(10) 0.0288(11) 0.0224(11) 0.0002(9) 0.0042(9) 0.0025(9)
C20 0.0191(11) 0.0251(11) 0.0214(11) 0.0026(9) 0.0040(9) 0.0040(9)
C21 0.0246(13) 0.0514(16) 0.0279(14) 0.0137(12) 0.0042(11) 0.0084(12)
C22 0.0203(11) 0.0230(10) 0.0175(10) 0.0014(8) 0.0063(8) 0.0008(9)
C23 0.0207(11) 0.0241(10) 0.0236(11) -0.0062(9) 0.0102(9) -0.0017(9)
C24 0.0236(12) 0.0315(13) 0.0458(16) -0.0143(12) 0.0179(12) -0.0017(10)
C25 0.0337(14) 0.0255(11) 0.0286(13) -0.0105(10) 0.0109(11) -0.0067(10)
C26 0.0230(12) 0.0372(13) 0.0152(10) -0.0057(9) 0.0090(9) -0.0118(10)
C27 0.0289(13) 0.0398(14) 0.0182(11) 0.0070(10) 0.0057(10) -0.0093(11)
C28 0.0358(15) 0.0530(17) 0.0163(11) -0.0081(11) 0.0109(11) -0.0214(13)
C29 0.0231(11) 0.0138(9) 0.0186(10) -0.0008(8) 0.0102(9) -0.0006(8)
C30 0.0241(11) 0.0158(9) 0.0201(11) -0.0010(8) 0.0098(9) -0.0018(8)
C31 0.0212(11) 0.0210(10) 0.0203(11) 0.0016(8) 0.0109(9) 0.0009(9)
C32 0.0251(14) 0.0378(13) 0.0264(14) -0.0059(11) 0.0085(11) 0.0037(11)
C33 0.0303(12) 0.0179(10) 0.0234(11) 0.0005(8) 0.0166(10) 0.0026(9)
C34 0.0293(12) 0.0141(9) 0.0193(11) -0.0020(8) 0.0124(9) -0.0018(9)
C35 0.0336(14) 0.0196(10) 0.0253(12) -0.0068(9) 0.0130(10) -0.0016(10)
C36 0.0247(12) 0.0188(10) 0.0218(11) -0.0040(8) 0.0100(9) -0.0027(9)
C37 0.0228(13) 0.0263(12) 0.0555(19) -0.0202(12) 0.0173(13) -0.0084(10)
C38 0.0467(18) 0.0229(12) 0.0555(19) 0.0053(12) 0.0260(15) 0.0001(12)
C39 0.0303(16) 0.0537(19) 0.067(2) -0.0297(17) 0.0173(16) -0.0172(14)
C40 0.0357(15) 0.0314(13) 0.0285(13) -0.0095(11) -0.0041(11) 0.0038(11)
C41 0.051(2) 0.0414(16) 0.0376(17) 0.0046(13) -0.0045(15) -0.0137(14)
C42 0.056(2) 0.062(2) 0.0395(19) -0.0179(17) -0.0152(16) 0.0280(18)

loop_
_atom_type_symbol
_atom_type_scat_dispersion_real
_atom_type_scat_dispersion_imag
_atom_type_scat_Cromer_Mann_a1
_atom_type_scat_Cromer_Mann_b1
_atom_type_scat_Cromer_Mann_a2
_atom_type_scat_Cromer_Mann_b2
_atom_type_scat_Cromer_Mann_a3
_atom_type_scat_Cromer_Mann_b3
_atom_type_scat_Cromer_Mann_a4
_atom_type_scat_Cromer_Mann_b4
_atom_type_scat_Cromer_Mann_c
_atom_type_scat_source
C 0.0033 0.0016 2.3100 20.8439 1.0200 10.2075 1.5886 0.5687 0.8650 51.6512 0.2156 'International Tables Vol C 4.2.6.8 and 6.1.1.4'
H 0.0000 0.0000 0.4930 10.5109 0.3229 26.1257 0.1402 3.1424 0.0408 57.7998 0.0030 'International Tables Vol C 4.2.6.8 and 6.1.1.4'
N 0.0061 0.0033 12.2126 0.0057 3.1322 9.8933 2.0125 28.9975 1.1663 0.5826 -11.5290 'International Tables Vol C 4.2.6.8 and 6.1.1.4'
P 0.1023 0.0942 6.4345 1.9067 4.1791 27.1570 1.7800 0.5260 1.4908 68.1645 1.1149 'International Tables Vol C 4.2.6.8 and 6.1.1.4'
Cl 0.1484 0.1585 11.4604 0.0104 7.1964 1.1662 6.2556 18.5194 1.6455 47.7784 -9.5574 'International Tables Vol C 4.2.6.8 and 6.1.1.4'
Ti 0.2776 0.4457 9.7595 7.8508 7.3558 0.5000 1.6991 35.6338 1.9021 116.1050 1.2807 'International Tables Vol C 4.2.6.8 and 6.1.1.4'
Cu 0.3201 1.2651 13.3380 3.5828 7.1676 0.2470 5.6158 11.3966 1.6735 64.8126 1.1910 'International Tables Vol C 4.2.6.8 and 6.1.1.4'
I -0.4742 1.8119 20.1472 4.3470 18.9949 0.3814 7.5138 27.7660 2.2735 66.8776 4.0712 'International Tables Vol C 4.2.6.8 and 6.1.1.4'

loop_
_geom_angle_atom_site_label_1
_geom_angle_atom_site_label_2
_geom_angle_atom_site_label_3
_geom_angle
_geom_angle_publ_flag
Ti1 Cu1 I1 152.327(14) yes
Ti1 Cu1 Cl1 47.056(14) yes
I1 Cu1 Cl1 106.473(17) yes
Ti1 Cu1 P1 67.671(16) yes
I1 Cu1 P1 113.443(18) yes
Cl1 Cu1 P1 93.416(19) yes
Ti1 Cu1 P2 70.402(17) yes
I1 Cu1 P2 124.597(18) yes
Cl1 Cu1 P2 89.37(2) yes
P1 Cu1 P2 118.23(2) yes
Cu1 Ti1 Cl1 63.436(17) yes
Cu1 Ti1 P1 44.474(13) yes
Cl1 Ti1 P1 88.60(2) yes
Cu1 Ti1 P2 43.599(13) yes
Cl1 Ti1 P2 82.58(2) yes
P1 Ti1 P2 79.406(17) yes
Cu1 Ti1 P3 164.26(2) yes
Cl1 Ti1 P3 121.51(3) yes
P1 Ti1 P3 143.90(2) yes
P2 Ti1 P3 120.69(2) yes
Cu1 Ti1 N1 77.92(5) yes
Cl1 Ti1 N1 109.08(6) yes
P1 Ti1 N1 33.45(5) yes
P2 Ti1 N1 107.89(5) yes
P3 Ti1 N1 111.60(5) yes
Cu1 Ti1 N2 75.19(5) yes
Cl1 Ti1 N2 102.71(5) yes
P1 Ti1 N2 104.22(5) yes
P2 Ti1 N2 31.80(5) yes
P3 Ti1 N2 89.07(5) yes
Cu1 Ti1 N3 152.97(6) yes
Cl1 Ti1 N3 94.61(6) yes
P1 Ti1 N3 125.29(6) yes
P2 Ti1 N3 155.19(6) yes
P3 Ti1 N3 41.44(6) yes
N1 Ti1 N2 122.36(7) yes
N1 Ti1 N3 96.36(7) yes
N2 Ti1 N3 127.81(8) yes
Cu1 Cl1 Ti1 69.508(17) yes
Ti1 P1 Cu1 67.855(17) yes
Cu1 P1 N1 107.51(6) yes
Ti1 P1 C9 126.42(7) yes
Cu1 P1 C9 110.82(8) yes
N1 P1 C9 112.16(10) yes
Ti1 P1 C12 126.83(7) yes
Cu1 P1 C12 116.01(8) yes
N1 P1 C12 107.74(9) yes
C9 P1 C12 102.64(10) yes
Ti1 P2 Cu1 65.999(17) yes
Cu1 P2 N2 103.98(6) yes
Ti1 P2 C23 125.45(8) yes
Cu1 P2 C23 114.28(8) yes
N2 P2 C23 105.60(10) yes
Ti1 P2 C26 123.59(8) yes
Cu1 P2 C26 117.70(8) yes
N2 P2 C26 109.96(10) yes
C23 P2 C26 104.76(12) yes
Ti1 P3 N3 51.25(6) yes
Ti1 P3 C37 121.14(11) yes
N3 P3 C37 107.10(12) yes
Ti1 P3 C40 135.55(10) yes
N3 P3 C40 116.65(12) yes
C37 P3 C40 103.28(14) yes
P1 N1 Ti1 106.90(9) yes
P1 N1 C1 121.67(14) yes
Ti1 N1 C1 130.77(13) yes
P2 N2 Ti1 109.90(9) yes
P2 N2 C15 117.02(14) yes
Ti1 N2 C15 132.85(13) yes
P3 N3 Ti1 87.31(8) yes
P3 N3 C29 130.67(16) yes
Ti1 N3 C29 141.51(16) yes
N1 C1 C2 121.15(18) yes
N1 C1 C8 119.65(18) yes
C2 C1 C8 119.19(19) yes
C1 C2 C3 120.6(2) yes
C1 C2 H21 120.1 no
C3 C2 H21 119.3 no
C2 C3 C4 120.2(2) yes
C2 C3 C5 118.9(2) yes
C4 C3 C5 120.9(2) yes
C3 C4 H41 111.9 no
C3 C4 H42 112.4 no
H41 C4 H42 106.7 no
C3 C4 H43 108.0 no
H41 C4 H43 111.1 no
H42 C4 H43 106.4 no
C3 C5 C6 121.7(2) yes
C3 C5 H51 120.8 no
C6 C5 H51 117.6 no
C5 C6 C7 122.1(2) yes
C5 C6 C8 118.7(2) yes
C7 C6 C8 119.2(2) yes
C6 C7 H71 111.2 no
C6 C7 H72 111.3 no
H71 C7 H72 108.8 no
C6 C7 H73 107.1 no
H71 C7 H73 110.1 no
H72 C7 H73 108.2 no
C1 C8 C6 121.0(2) yes
C1 C8 H81 120.3 no
C6 C8 H81 118.6 no
P1 C9 C10 117.87(17) yes
P1 C9 C11 112.36(16) yes
C10 C9 C11 112.0(2) yes
P1 C9 H91 102.8 no
C10 C9 H91 106.5 no
C11 C9 H91 103.8 no
C9 C10 H101 110.6 no
C9 C10 H102 109.2 no
H101 C10 H102 109.9 no
C9 C10 H103 108.9 no
H101 C10 H103 110.3 no
H102 C10 H103 107.9 no
C9 C11 H111 110.4 no
C9 C11 H112 111.3 no
H111 C11 H112 109.0 no
C9 C11 H113 109.8 no
H111 C11 H113 107.9 no
H112 C11 H113 108.3 no
P1 C12 C13 110.30(16) yes
P1 C12 C14 111.57(15) yes
C13 C12 C14 110.43(19) yes
P1 C12 H121 107.8 no
C13 C12 H121 108.9 no
C14 C12 H121 107.7 no
C12 C13 H131 109.5 no
C12 C13 H132 109.8 no
H131 C13 H132 108.1 no
C12 C13 H133 111.3 no
H131 C13 H133 108.3 no
H132 C13 H133 109.9 no
C12 C14 H141 110.2 no
C12 C14 H142 109.9 no
H141 C14 H142 108.6 no
C12 C14 H143 107.3 no
H141 C14 H143 112.9 no
H142 C14 H143 107.9 no
N2 C15 C16 121.52(19) yes
N2 C15 C22 119.46(19) yes
C16 C15 C22 118.9(2) yes
C15 C16 C17 121.0(2) yes
C15 C16 H161 118.7 no
C17 C16 H161 120.3 no
C16 C17 C18 120.6(2) yes
C16 C17 C19 119.0(2) yes
C18 C17 C19 120.4(2) yes
C17 C18 H181 112.3 no
C17 C18 H182 111.6 no
H181 C18 H182 107.4 no
C17 C18 H183 107.9 no
H181 C18 H183 109.4 no
H182 C18 H183 108.3 no
C17 C19 C20 121.4(2) yes
C17 C19 H191 118.0 no
C20 C19 H191 120.6 no
C19 C20 C21 120.8(2) yes
C19 C20 C22 118.8(2) yes
C21 C20 C22 120.5(2) yes
C20 C21 H211 108.8 no
C20 C21 H212 108.2 no
H211 C21 H212 109.5 no
C20 C21 H213 111.2 no
H211 C21 H213 109.8 no
H212 C21 H213 109.3 no
C20 C22 C15 120.9(2) yes
C20 C22 H221 120.5 no
C15 C22 H221 118.5 no
P2 C23 C24 116.73(18) yes
P2 C23 C25 111.21(17) yes
C24 C23 C25 110.0(2) yes
P2 C23 H231 104.2 no
C24 C23 H231 105.8 no
C25 C23 H231 108.3 no
C23 C24 H241 111.0 no
C23 C24 H242 108.0 no
H241 C24 H242 109.5 no
C23 C24 H243 109.6 no
H241 C24 H243 112.2 no
H242 C24 H243 106.3 no
C23 C25 H251 106.1 no
C23 C25 H252 112.9 no
H251 C25 H252 108.4 no
C23 C25 H253 110.2 no
H251 C25 H253 109.0 no
H252 C25 H253 110.1 no
P2 C26 C27 111.02(17) yes
P2 C26 C28 108.29(17) yes
C27 C26 C28 109.8(2) yes
P2 C26 H261 108.9 no
C27 C26 H261 108.2 no
C28 C26 H261 110.6 no
C26 C27 H271 110.2 no
C26 C27 H272 109.6 no
H271 C27 H272 109.6 no
C26 C27 H273 109.0 no
H271 C27 H273 109.7 no
H272 C27 H273 108.6 no
C26 C28 H281 108.3 no
C26 C28 H282 109.8 no
H281 C28 H282 110.1 no
C26 C28 H283 110.9 no
H281 C28 H283 108.1 no
H282 C28 H283 109.6 no
N3 C29 C30 119.78(19) yes
N3 C29 C36 121.1(2) yes
C30 C29 C36 119.2(2) yes
C29 C30 C31 121.1(2) yes
C29 C30 H301 118.9 no
C31 C30 H301 120.0 no
C30 C31 C32 119.8(2) yes
C30 C31 C33 118.7(2) yes
C32 C31 C33 121.4(2) yes
C31 C32 H321 113.0 no
C31 C32 H322 111.2 no
H321 C32 H322 108.8 no
C31 C32 H323 109.3 no
H321 C32 H323 106.2 no
H322 C32 H323 108.2 no
C31 C33 C34 121.4(2) yes
C31 C33 H331 119.6 no
C34 C33 H331 119.0 no
C33 C34 C35 121.8(2) yes
C33 C34 C36 119.0(2) yes
C35 C34 C36 119.2(2) yes
C34 C35 H351 110.8 no
C34 C35 H352 112.9 no
H351 C35 H352 105.8 no
C34 C35 H353 109.8 no
H351 C35 H353 107.8 no
H352 C35 H353 109.6 no
C29 C36 C34 120.6(2) yes
C29 C36 H361 119.0 no
C34 C36 H361 120.4 no
P3 C37 C38 110.21(19) yes
P3 C37 C39 112.8(2) yes
C38 C37 C39 111.9(3) yes
P3 C37 H371 105.6 no
C38 C37 H371 108.2 no
C39 C37 H371 107.8 no
C37 C38 H381 110.0 no
C37 C38 H382 108.7 no
H381 C38 H382 111.8 no
C37 C38 H383 110.5 no
H381 C38 H383 108.8 no
H382 C38 H383 107.0 no
C37 C39 H391 111.2 no
C37 C39 H392 107.7 no
H391 C39 H392 110.5 no
C37 C39 H393 107.1 no
H391 C39 H393 113.3 no
H392 C39 H393 106.9 no
P3 C40 C41 112.8(2) yes
P3 C40 C42 109.2(2) yes
C41 C40 C42 111.7(3) yes
P3 C40 H401 108.0 no
C41 C40 H401 107.6 no
C42 C40 H401 107.3 no
C40 C41 H411 112.2 no
C40 C41 H412 108.3 no
H411 C41 H412 107.4 no
C40 C41 H413 108.7 no
H411 C41 H413 112.5 no
H412 C41 H413 107.5 no
C40 C42 H421 102.0 no
C40 C42 H422 110.0 no
H421 C42 H422 111.5 no
C40 C42 H423 112.9 no
H421 C42 H423 107.2 no
H422 C42 H423 112.7 no

loop_
_geom_bond_atom_site_label_1
_geom_bond_atom_site_label_2
_geom_bond_distance
_geom_bond_publ_flag
Cu1 Ti1 2.9418(5) yes
Cu1 I1 2.5351(3) yes
Cu1 Cl1 2.8090(6) yes
Cu1 P1 2.2251(6) yes
Cu1 P2 2.2207(6) yes
Ti1 Cl1 2.2989(7) yes
Ti1 P1 2.9379(6) yes
Ti1 P2 3.0337(7) yes
Ti1 P3 2.5095(7) yes
Ti1 N1 1.9596(18) yes
Ti1 N2 1.9997(18) yes
Ti1 N3 1.9592(18) yes
P1 N1 1.6923(17) yes
P1 C9 1.844(2) yes
P1 C12 1.838(2) yes
P2 N2 1.7001(18) yes
P2 C23 1.858(2) yes
P2 C26 1.848(2) yes
P3 N3 1.663(2) yes
P3 C37 1.862(3) yes
P3 C40 1.853(3) yes
N1 C1 1.436(3) yes
N2 C15 1.434(3) yes
N3 C29 1.414(3) yes
C1 C2 1.394(3) yes
C1 C8 1.391(3) yes
C2 C3 1.391(3) yes
C2 H21 0.927 no
C3 C4 1.500(3) yes
C3 C5 1.388(3) yes
C4 H41 0.932 no
C4 H42 0.962 no
C4 H43 0.938 no
C5 C6 1.384(3) yes
C5 H51 0.941 no
C6 C7 1.508(3) yes
C6 C8 1.389(3) yes
C7 H71 0.961 no
C7 H72 0.946 no
C7 H73 0.964 no
C8 H81 0.948 no
C9 C10 1.530(3) yes
C9 C11 1.532(3) yes
C9 H91 0.958 no
C10 H101 0.971 no
C10 H102 0.958 no
C10 H103 0.952 no
C11 H111 0.942 no
C11 H112 0.946 no
C11 H113 0.943 no
C12 C13 1.535(3) yes
C12 C14 1.526(3) yes
C12 H121 0.970 no
C13 H131 0.967 no
C13 H132 0.972 no
C13 H133 0.993 no
C14 H141 0.956 no
C14 H142 0.952 no
C14 H143 0.947 no
C15 C16 1.394(3) yes
C15 C22 1.392(3) yes
C16 C17 1.389(3) yes
C16 H161 0.935 no
C17 C18 1.512(3) yes
C17 C19 1.384(3) yes
C18 H181 0.961 no
C18 H182 0.960 no
C18 H183 0.958 no
C19 C20 1.393(3) yes
C19 H191 0.937 no
C20 C21 1.501(3) yes
C20 C22 1.393(3) yes
C21 H211 0.950 no
C21 H212 0.945 no
C21 H213 0.948 no
C22 H221 0.927 no
C23 C24 1.529(3) yes
C23 C25 1.533(3) yes
C23 H231 0.957 no
C24 H241 0.936 no
C24 H242 0.942 no
C24 H243 0.962 no
C25 H251 0.953 no
C25 H252 0.951 no
C25 H253 0.970 no
C26 C27 1.524(4) yes
C26 C28 1.536(3) yes
C26 H261 0.975 no
C27 H271 0.964 no
C27 H272 0.954 no
C27 H273 0.960 no
C28 H281 0.977 no
C28 H282 0.965 no
C28 H283 0.960 no
C29 C30 1.396(3) yes
C29 C36 1.397(3) yes
C30 C31 1.384(3) yes
C30 H301 0.933 no
C31 C32 1.500(4) yes
C31 C33 1.399(3) yes
C32 H321 0.971 no
C32 H322 0.946 no
C32 H323 0.944 no
C33 C34 1.387(4) yes
C33 H331 0.950 no
C34 C35 1.507(3) yes
C34 C36 1.395(3) yes
C35 H351 0.946 no
C35 H352 0.953 no
C35 H353 0.938 no
C36 H361 0.944 no
C37 C38 1.506(5) yes
C37 C39 1.535(4) yes
C37 H371 0.999 no
C38 H381 0.969 no
C38 H382 0.961 no
C38 H383 0.965 no
C39 H391 0.969 no
C39 H392 0.958 no
C39 H393 0.963 no
C40 C41 1.493(5) yes
C40 C42 1.530(4) yes
C40 H401 1.015 no
C41 H411 0.959 no
C41 H412 0.952 no
C41 H413 0.964 no
C42 H421 0.970 no
C42 H422 0.973 no
C42 H423 0.982 no
